data_1564342
loop_
_publ_author_name
'Taniguchi, Yoshimasa'
'Miwa, Mayuka'
'Kitada, Naoki'

_publ_section_title
;
 Crystalline sponge X-ray analysis coupled with supercritical fluid
 chromatography: a novel analytical platform for the rapid separation,
 isolation, and characterization of analytes.
;
_journal_issue 17
_journal_name_full 'The Analyst'
_journal_page_first 5230
_journal_page_last 5235
_journal_paper_doi 10.1039/d1an00948f
_journal_volume 146
_journal_year 2021
_chemical_absolute_configuration ad
_chemical_formula_moiety
;
(C72 H48 Cl12 N24 Zn6), 1.9(C14 H12 O), 0.3(C5 H12 O)
;
_chemical_formula_sum 'C100.1 H74.4 Cl12 N24 O2.2 Zn6'
_chemical_formula_weight 2466.25
_space_group_crystal_system monoclinic
_space_group_IT_number 5
_space_group_name_Hall 'C 2y'
_space_group_name_H-M_alt 'C 1 2 1'
_atom_sites_solution_hydrogens geom
_audit_creation_method SHELXL-2018/3
_audit_update_record
;
2021-02-11 deposited with the CCDC.	2021-02-11 downloaded from the CCDC.
;
_cell_angle_alpha 90
_cell_angle_beta 103.0040(10)
_cell_angle_gamma 90
_cell_formula_units_Z 4
_cell_length_a 33.9894(2)
_cell_length_b 14.44550(10)
_cell_length_c 31.8985(2)
_cell_measurement_reflns_used 64215
_cell_measurement_temperature 100.00(10)
_cell_measurement_theta_max 74.5670
_cell_measurement_theta_min 2.6640
_cell_volume 15260.31(18)
_computing_cell_refinement 'CrysAlisPro 1.171.40.53a (Rigaku OD, 2019)'
_computing_data_collection 'CrysAlisPro 1.171.40.53a (Rigaku OD, 2019)'
_computing_data_reduction 'CrysAlisPro 1.171.40.53a (Rigaku OD, 2019)'
_computing_molecular_graphics 'shelXle (Hubschle et al., 2011)'
_computing_publication_material 'SHELXL-2018/3 (Sheldrick, 2018)'
_computing_structure_refinement 'SHELXL-2018/3 (Sheldrick, 2018)'
_computing_structure_solution 'SHELXT 2018/2 (Sheldrick, 2018)'
_diffrn_ambient_temperature 100.00(10)
_diffrn_detector_area_resol_mean 10.0000
_diffrn_measured_fraction_theta_full 0.999
_diffrn_measured_fraction_theta_max 0.980
_diffrn_measurement_device_type 'XtaLAB Synergy R, HyPix'
_diffrn_measurement_method '\w scans'
_diffrn_radiation_type CuK\a
_diffrn_radiation_wavelength 1.54184
_diffrn_reflns_av_R_equivalents 0.0320
_diffrn_reflns_av_unetI/netI 0.0197
_diffrn_reflns_Laue_measured_fraction_full 0.999
_diffrn_reflns_Laue_measured_fraction_max 0.980
_diffrn_reflns_limit_h_max 42
_diffrn_reflns_limit_h_min -42
_diffrn_reflns_limit_k_max 17
_diffrn_reflns_limit_k_min -18
_diffrn_reflns_limit_l_max 35
_diffrn_reflns_limit_l_min -39
_diffrn_reflns_number 143710
_diffrn_reflns_point_group_measured_fraction_full 0.998
_diffrn_reflns_point_group_measured_fraction_max 0.964
_diffrn_reflns_theta_full 67.684
_diffrn_reflns_theta_max 75.154
_diffrn_reflns_theta_min 2.668
_diffrn_source 'Rotating-anode X-ray tube'
_exptl_absorpt_coefficient_mu 3.315
_exptl_absorpt_correction_T_max 1.000
_exptl_absorpt_correction_T_min 0.505
_exptl_absorpt_correction_type gaussian
_exptl_absorpt_process_details
;
CrysAlisPro 1.171.40.53a (Rigaku Oxford Diffraction, 2019)
Numerical absorption correction based on gaussian integration over
			a multifaceted crystal model
Empirical absorption correction using spherical harmonics,
 implemented in SCALE3 ABSPACK scaling algorithm.
;
_exptl_crystal_colour colorless
_exptl_crystal_density_diffrn 1.073
_exptl_crystal_description block
_exptl_crystal_F_000 4978
_exptl_crystal_size_max 0.250
_exptl_crystal_size_mid 0.085
_exptl_crystal_size_min 0.061
_refine_diff_density_max 1.090
_refine_diff_density_min -0.580
_refine_diff_density_rms 0.186
_refine_ls_abs_structure_details
;
 Flack x determined using 11212 quotients [(I+)-(I-)]/[(I+)+(I-)]
 (Parsons, Flack and Wagner, Acta Cryst. B69 (2013) 249-259).
;
_refine_ls_abs_structure_Flack 0.024(6)
_refine_ls_extinction_method none
_refine_ls_goodness_of_fit_ref 1.062
_refine_ls_hydrogen_treatment constr
_refine_ls_matrix_type full
_refine_ls_number_parameters 1706
_refine_ls_number_reflns 30342
_refine_ls_number_restraints 1099
_refine_ls_restrained_S_all 1.056
_refine_ls_R_factor_all 0.0831
_refine_ls_R_factor_gt 0.0791
_refine_ls_shift/su_max 0.002
_refine_ls_shift/su_mean 0.000
_refine_ls_structure_factor_coef Fsqd
_refine_ls_weighting_details 'w=1/[\s^2^(Fo^2^)+(0.1887P)^2^+4.6249P] where P=(Fo^2^+2Fc^2^)/3'
_refine_ls_weighting_scheme calc
_refine_ls_wR_factor_gt 0.2365
_refine_ls_wR_factor_ref 0.2446
_reflns_Friedel_coverage 0.888
_reflns_Friedel_fraction_full 0.997
_reflns_Friedel_fraction_max 0.946
_reflns_number_gt 27260
_reflns_number_total 30342
_reflns_threshold_expression 'I > 2\s(I)'
_cod_data_source_file d1an00948f1.cif
_cod_data_source_block 4b@1
_cod_depositor_comments 'Adding full bibliography for 1564341--1564354.cif.'
_cod_original_cell_volume 15260.30(18)
_cod_original_sg_symbol_H-M 'C 2'
_cod_original_formula_sum 'C100.10 H74.40 Cl12 N24 O2.20 Zn6'
_cod_database_code 1564342
_shelx_shelxl_version_number 2018/3
_shelx_space_group_comment
;
The symmetry employed for this shelxl refinement is uniquely defined
by the following loop, which should always be used as a source of
symmetry information in preference to the above space-group names.
They are only intended as comments.
;
_shelx_estimated_absorpt_t_min 0.491
_shelx_estimated_absorpt_t_max 0.823

loop_
_space_group_symop_operation_xyz
'x, y, z'
'-x, y, -z'
'x+1/2, y+1/2, z'
'-x+1/2, y+1/2, -z'

loop_
_atom_site_label
_atom_site_type_symbol
_atom_site_fract_x
_atom_site_fract_y
_atom_site_fract_z
_atom_site_U_iso_or_equiv
_atom_site_adp_type
_atom_site_occupancy
_atom_site_site_symmetry_order
_atom_site_calc_flag
_atom_site_refinement_flags_posn
_atom_site_refinement_flags_adp
_atom_site_refinement_flags_occupancy
_atom_site_disorder_assembly
_atom_site_disorder_group
Zn2A Zn 0.19523(11) 0.33811(11) 0.04402(9) 0.0734(7) Uani 0.614(7) 1 d . . P A 1
Cl3A Cl 0.1650(3) 0.2939(3) -0.02084(14) 0.116(2) Uani 0.614(7) 1 d . . P A 1
Cl4A Cl 0.25368(15) 0.2815(2) 0.0774(2) 0.1002(16) Uani 0.614(7) 1 d . . P A 1
Zn2B Zn 0.17405(18) 0.3380(2) 0.0227(2) 0.0822(15) Uani 0.386(7) 1 d . . P A 2
Cl3B Cl 0.1311(4) 0.3195(5) -0.0401(3) 0.111(3) Uani 0.386(7) 1 d . . P A 2
Cl4B Cl 0.2290(3) 0.2577(4) 0.0423(4) 0.114(3) Uani 0.386(7) 1 d . . P A 2
Zn6A Zn 0.70146(6) 0.13633(7) 0.54541(5) 0.0780(5) Uani 0.894(6) 1 d . . P B 1
Cl1C Cl 0.76030(9) 0.19387(16) 0.57684(13) 0.1058(11) Uani 0.894(6) 1 d . . P B 1
Cl2C Cl 0.66914(15) 0.18114(18) 0.48053(10) 0.1093(12) Uani 0.894(6) 1 d . . P B 1
Zn6B Zn 0.6764(5) 0.1360(7) 0.5256(7) 0.094(5) Uani 0.106(6) 1 d . . P B 2
Cl1D Cl 0.7332(7) 0.2191(14) 0.5461(10) 0.104(9) Uani 0.106(6) 1 d . . P B 2
Cl2D Cl 0.6351(12) 0.1570(16) 0.4647(11) 0.116(10) Uani 0.106(6) 1 d . . P B 2
Zn1A Zn 0.0865(5) 1.1258(6) -0.1583(2) 0.104(3) Uani 0.54(3) 1 d . . P C 1
Cl2A Cl 0.1230(8) 1.2301(10) -0.1855(5) 0.149(7) Uani 0.54(3) 1 d . . P C 1
Cl1A Cl 0.0321(6) 1.1603(15) -0.1376(5) 0.144(6) Uani 0.54(3) 1 d . . P C 1
Zn1B Zn 0.0787(2) 1.1213(5) -0.1587(2) 0.0626(17) Uani 0.46(3) 1 d . . P C 2
Cl2B Cl 0.1127(5) 1.2378(8) -0.1761(5) 0.101(4) Uani 0.46(3) 1 d . . P C 2
Cl1B Cl 0.0222(4) 1.1322(10) -0.1333(3) 0.094(3) Uani 0.46(3) 1 d . . P C 2
N1 N 0.1227(2) 1.0497(4) -0.11190(18) 0.0712(15) Uani 1 1 d . . . . .
C1 C 0.1712(2) 0.9560(4) -0.0444(2) 0.0616(15) Uani 1 1 d . . . . .
N2 N 0.18910(17) 0.8143(3) -0.00527(18) 0.0608(12) Uani 1 1 d . . . . .
C2 C 0.1716(2) 1.0516(4) -0.0455(2) 0.0659(16) Uani 1 1 d . . . . .
H2 H 0.188007 1.085983 -0.022754 0.079 Uiso 1 1 calc R U . . .
Zn3 Zn -0.12028(3) 0.60674(6) 0.19049(3) 0.0733(3) Uani 1 1 d . . . . .
N3 N 0.22578(17) 0.9508(4) 0.01946(16) 0.0616(13) Uani 1 1 d . . . . .
C3 C 0.1477(2) 1.0963(4) -0.0806(2) 0.0724(18) Uani 1 1 d . . . . .
H3 H 0.149002 1.161842 -0.082406 0.087 Uiso 1 1 calc R U . . .
Zn4 Zn 0.07987(3) -0.14008(7) 0.34438(3) 0.0781(3) Uani 1 1 d . . . . .
N4 N 0.24308(18) 0.8094(4) 0.05659(18) 0.0642(13) Uani 1 1 d . . . . .
C4 C 0.1226(3) 0.9594(5) -0.1106(3) 0.089(3) Uani 1 1 d . . . . .
H4 H 0.105399 0.926766 -0.133407 0.107 Uiso 1 1 calc R U . . .
Cl7 Cl 0.02142(10) -0.1628(3) 0.36209(9) 0.1276(11) Uani 1 1 d . . . . .
N7 N 0.1521(4) 0.3206(5) 0.0799(3) 0.104(3) Uani 1 1 d . . . . .
C7 C 0.2134(2) 0.7704(4) 0.0273(2) 0.0634(15) Uani 1 1 d . . . . .
N6 N 0.1981(4) 0.4798(5) 0.0362(4) 0.109(3) Uani 1 1 d . . . . .
C6 C 0.19698(18) 0.9044(4) -0.00796(19) 0.0563(13) Uani 1 1 d . . . . .
Cl6 Cl -0.14016(7) 0.5882(2) 0.25119(7) 0.1028(8) Uani 1 1 d . . . . .
Zn5 Zn 0.38602(2) -0.13304(6) 0.68875(3) 0.0692(3) Uani 1 1 d . . . . .
N5 N 0.33870(18) 1.0394(4) 0.14353(17) 0.0676(14) Uani 1 1 d . . . . .
C5 C 0.1468(3) 0.9081(5) -0.0770(3) 0.085(2) Uani 1 1 d . . . . .
H5 H 0.146103 0.842356 -0.077034 0.102 Uiso 1 1 calc R U . . .
Cl5 Cl -0.10788(8) 0.74027(13) 0.16186(8) 0.1078(9) Uani 1 1 d . . . . .
Cl9 Cl 0.39832(6) -0.26353(12) 0.65799(7) 0.0874(6) Uani 1 1 d . . . . .
N9 N 0.02768(16) 0.2604(4) 0.22194(17) 0.0633(12) Uani 1 1 d . . . . .
C9 C 0.2797(2) 0.9481(4) 0.08303(19) 0.0630(15) Uani 1 1 d . . . . .
Cl8 Cl 0.11562(9) -0.25085(14) 0.32285(9) 0.1082(9) Uani 1 1 d . . . . .
N8 N 0.04481(17) 0.3451(5) 0.1646(2) 0.0728(15) Uani 1 1 d . . . . .
C8 C 0.2479(2) 0.9000(4) 0.0515(2) 0.0601(14) Uani 1 1 d . . . . .
Cl10 Cl 0.36654(6) -0.1212(2) 0.75008(7) 0.1015(7) Uani 1 1 d . . . . .
N10 N 0.07907(18) 0.2049(4) 0.18899(18) 0.0679(13) Uani 1 1 d . . . . .
C10 C 0.2809(2) 1.0438(5) 0.0848(2) 0.076(2) Uani 1 1 d . . . . .
H10 H 0.261331 1.079686 0.065662 0.091 Uiso 1 1 calc R U . . .
N11 N -0.06993(18) 0.5248(4) 0.19656(19) 0.0680(14) Uani 1 1 d . . . . .
C11 C 0.3111(2) 1.0860(5) 0.1149(2) 0.077(2) Uani 1 1 d . . . . .
H11 H 0.312338 1.151699 0.115293 0.092 Uiso 1 1 calc R U . . .
C13 C 0.3082(3) 0.8981(5) 0.1126(2) 0.079(2) Uani 1 1 d . . . . .
H13 H 0.307766 0.832342 0.112554 0.095 Uiso 1 1 calc R U . . .
N13 N 0.11833(18) -0.0717(4) 0.39373(18) 0.0666(14) Uani 1 1 d . . . . .
N12 N 0.0685(2) -0.0383(4) 0.29879(19) 0.0718(15) Uani 1 1 d . . . . .
C12 C 0.3371(3) 0.9462(5) 0.1419(2) 0.081(2) Uani 1 1 d . . . . .
H12 H 0.356733 0.911979 0.161814 0.098 Uiso 1 1 calc R U . . .
N14 N 0.22472(15) 0.0223(3) 0.52427(17) 0.0582(11) Uani 1 1 d . . . . .
C14 C 0.2076(2) 0.6681(4) 0.0313(3) 0.0679(16) Uani 1 1 d . . . . .
C15 C 0.1783(3) 0.6237(6) 0.0018(3) 0.094(3) Uani 1 1 d . . . . .
H15 H 0.160827 0.656946 -0.020583 0.113 Uiso 1 1 calc R U . . .
N15 N 0.18922(15) 0.1609(3) 0.50136(18) 0.0578(11) Uani 1 1 d . . . . .
C16 C 0.1749(4) 0.5287(6) 0.0055(4) 0.106(3) Uani 1 1 d . . . . .
H16 H 0.154746 0.497269 -0.015059 0.127 Uiso 1 1 calc R U . . .
N16 N 0.24525(17) 0.1633(4) 0.56107(19) 0.0649(13) Uani 1 1 d . . . . .
N17 N 0.2062(2) 0.4946(4) 0.5414(2) 0.0740(15) Uani 1 1 d . . . . .
C17 C 0.2256(4) 0.5235(6) 0.0627(4) 0.108(3) Uani 1 1 d . . . . .
H17 H 0.242717 0.488070 0.084510 0.130 Uiso 1 1 calc R U . . .
C18 C 0.2328(3) 0.6163(6) 0.0624(3) 0.091(2) Uani 1 1 d . . . . .
H18 H 0.254189 0.644115 0.082884 0.110 Uiso 1 1 calc R U . . .
N18 N 0.34316(17) -0.0653(4) 0.6433(2) 0.0718(15) Uani 1 1 d . . . . .
C19 C 0.1001(3) 0.2937(7) 0.1343(3) 0.090(2) Uani 1 1 d . . . . .
N19 N 0.43572(16) -0.0500(4) 0.69563(18) 0.0641(13) Uani 1 1 d . . . . .
N21 N 0.53271(16) 0.2175(4) 0.72168(15) 0.0601(12) Uani 1 1 d . . . . .
C21 C 0.1634(5) 0.2760(9) 0.1172(5) 0.135(5) Uani 1 1 d . . . . .
H21 H 0.190547 0.255093 0.125361 0.162 Uiso 1 1 calc R U . . .
C20 C 0.1392(4) 0.2587(9) 0.1438(4) 0.116(4) Uani 1 1 d . . . . .
H20 H 0.148571 0.222896 0.169041 0.140 Uiso 1 1 calc R U . . .
N20 N 0.55311(17) 0.1307(4) 0.66755(17) 0.0669(13) Uani 1 1 d . . . . .
C22 C 0.1148(6) 0.3504(13) 0.0690(4) 0.141(5) Uani 1 1 d . . . . .
H22 H 0.106314 0.380430 0.041950 0.169 Uiso 1 1 calc R U . . .
N22 N 0.58585(19) 0.2722(4) 0.69222(19) 0.0712(15) Uani 1 1 d . . . . .
C25 C 0.0233(2) 0.3319(5) 0.1938(2) 0.0672(16) Uani 1 1 d . . . . .
C24 C 0.0725(2) 0.2798(6) 0.1646(2) 0.0749(18) Uani 1 1 d . . . . .
N24 N 0.6641(2) 0.1504(5) 0.5863(3) 0.0898(19) Uani 1 1 d . . . . .
C23 C 0.0865(4) 0.3405(12) 0.0950(4) 0.127(4) Uani 1 1 d . . . . .
H23 H 0.059830 0.364065 0.086506 0.152 Uiso 1 1 calc R U . . .
N23 N 0.5699(2) 0.5221(4) 0.79493(19) 0.081(2) Uani 1 1 d . . . . .
C27 C -0.0087(2) 0.4007(5) 0.1965(2) 0.0666(16) Uani 1 1 d . . . . .
C26 C 0.0558(2) 0.1981(5) 0.2167(2) 0.0642(15) Uani 1 1 d . . . . .
C28 C -0.0126(3) 0.4793(8) 0.1714(4) 0.105(3) Uani 1 1 d . . . . .
H28 H 0.005350 0.491112 0.153084 0.125 Uiso 1 1 calc R U . . .
C29 C -0.0440(3) 0.5420(7) 0.1737(3) 0.101(3) Uani 1 1 d . . . . .
H29 H -0.046013 0.598293 0.157957 0.121 Uiso 1 1 calc R U . . .
C30 C -0.0644(2) 0.4524(5) 0.2220(2) 0.0700(16) Uani 1 1 d . . . . .
H30 H -0.082013 0.443680 0.240961 0.084 Uiso 1 1 calc R U . . .
C31 C -0.0339(2) 0.3878(5) 0.2227(2) 0.0678(17) Uani 1 1 d . . . . .
H31 H -0.031103 0.335722 0.241267 0.081 Uiso 1 1 calc R U . . .
C32 C 0.0592(2) 0.1142(5) 0.2449(2) 0.0656(16) Uani 1 1 d . . . . .
C33 C 0.03290(18) 0.0971(5) 0.2700(2) 0.0708(18) Uani 1 1 d . . . . .
H33 H 0.010943 0.138176 0.269425 0.085 Uiso 1 1 calc R U . . .
C35 C 0.0944(3) -0.0210(7) 0.2747(3) 0.100(3) Uani 1 1 d . . . . .
H35 H 0.116602 -0.061816 0.276386 0.120 Uiso 1 1 calc R U . . .
C36 C 0.0908(4) 0.0544(7) 0.2466(3) 0.099(3) Uani 1 1 d . . . . .
H36 H 0.109675 0.063927 0.229186 0.119 Uiso 1 1 calc R U . . .
C37 C 0.16896(19) 0.0202(4) 0.4620(2) 0.0582(13) Uani 1 1 d . . . . .
C38 C 0.1688(2) -0.0752(4) 0.4591(2) 0.0644(16) Uani 1 1 d . . . . .
H38 H 0.186193 -0.111109 0.480515 0.077 Uiso 1 1 calc R U . . .
C39 C 0.1432(2) -0.1178(4) 0.4252(2) 0.0668(16) Uani 1 1 d . . . . .
H39 H 0.143269 -0.183534 0.424030 0.080 Uiso 1 1 calc R U . . .
C40 C 0.1186(3) 0.0224(5) 0.3970(3) 0.089(3) Uani 1 1 d . . . . .
H40 H 0.100488 0.056880 0.375573 0.106 Uiso 1 1 calc R U . . .
C41 C 0.1433(3) 0.0688(5) 0.4291(3) 0.086(3) Uani 1 1 d . . . . .
H41 H 0.143203 0.134577 0.429262 0.104 Uiso 1 1 calc R U . . .
C42 C 0.19566(18) 0.0697(4) 0.49821(19) 0.0551(12) Uani 1 1 d . . . . .
C43 C 0.21531(18) 0.2037(4) 0.5328(2) 0.0564(13) Uani 1 1 d . . . . .
C44 C 0.24794(19) 0.0718(4) 0.5551(2) 0.0590(13) Uani 1 1 d . . . . .
C45 C 0.2118(2) 0.3051(4) 0.5357(2) 0.0620(14) Uani 1 1 d . . . . .
C46 C 0.1817(3) 0.3531(5) 0.5086(3) 0.086(2) Uani 1 1 d . . . . .
H46 H 0.162383 0.321493 0.487290 0.103 Uiso 1 1 calc R U . . .
C47 C 0.1798(3) 0.4497(6) 0.5127(3) 0.091(3) Uani 1 1 d . . . . .
H47 H 0.158828 0.483001 0.494097 0.109 Uiso 1 1 calc R U . . .
C48 C 0.2354(3) 0.4509(5) 0.5671(3) 0.087(2) Uani 1 1 d . . . . .
H48 H 0.254524 0.485452 0.587474 0.104 Uiso 1 1 calc R U . . .
C49 C 0.2397(3) 0.3549(5) 0.5659(3) 0.091(3) Uani 1 1 d . . . . .
H49 H 0.261179 0.324343 0.585138 0.110 Uiso 1 1 calc R U . . .
C50 C 0.2814(2) 0.0236(4) 0.5861(2) 0.0673(17) Uani 1 1 d . . . . .
C51 C 0.3094(2) 0.0733(4) 0.6155(3) 0.082(2) Uani 1 1 d . . . . .
H51 H 0.307895 0.138866 0.616586 0.099 Uiso 1 1 calc R U . . .
C52 C 0.3395(2) 0.0264(5) 0.6431(3) 0.083(2) Uani 1 1 d . . . . .
H52 H 0.358701 0.061220 0.663169 0.100 Uiso 1 1 calc R U . . .
C53 C 0.3166(2) -0.1129(4) 0.6144(3) 0.076(2) Uani 1 1 d . . . . .
H53 H 0.319229 -0.178307 0.613815 0.091 Uiso 1 1 calc R U . . .
C54 C 0.2854(2) -0.0718(4) 0.5852(2) 0.0701(18) Uani 1 1 d . . . . .
H54 H 0.266949 -0.108147 0.564877 0.084 Uiso 1 1 calc R U . . .
C55 C 0.49731(18) 0.0771(4) 0.69653(19) 0.0604(14) Uani 1 1 d . . . . .
C56 C 0.4959(2) -0.0071(5) 0.6740(2) 0.0730(17) Uani 1 1 d . . . . .
H56 H 0.516207 -0.022199 0.658875 0.088 Uiso 1 1 calc R U . . .
C57 C 0.4647(2) -0.0667(5) 0.6743(2) 0.0720(17) Uani 1 1 d . . . . .
H57 H 0.463529 -0.122936 0.658622 0.086 Uiso 1 1 calc R U . . .
C58 C 0.4382(2) 0.0292(5) 0.7184(2) 0.0702(17) Uani 1 1 d . . . . .
H58 H 0.418459 0.041530 0.734523 0.084 Uiso 1 1 calc R U . . .
C59 C 0.46865(19) 0.0931(5) 0.7192(2) 0.0657(16) Uani 1 1 d . . . . .
H59 H 0.469478 0.148252 0.735530 0.079 Uiso 1 1 calc R U . . .
C60 C 0.53001(18) 0.1461(4) 0.69524(19) 0.0600(14) Uani 1 1 d . . . . .
C61 C 0.5814(2) 0.1950(5) 0.6680(2) 0.0700(16) Uani 1 1 d . . . . .
C62 C 0.5604(2) 0.2794(4) 0.71773(19) 0.0606(14) Uani 1 1 d . . . . .
C63 C 0.5632(2) 0.3655(5) 0.74348(18) 0.0651(16) Uani 1 1 d . . . . .
C64 C 0.5356(2) 0.3825(5) 0.7690(2) 0.074(2) Uani 1 1 d . . . . .
H64 H 0.514010 0.340693 0.768747 0.089 Uiso 1 1 calc R U . . .
C65 C 0.5399(2) 0.4608(5) 0.7947(2) 0.077(2) Uani 1 1 d . . . . .
H65 H 0.521412 0.471482 0.812491 0.092 Uiso 1 1 calc R U . . .
C66 C 0.5947(3) 0.5085(6) 0.7685(3) 0.087(2) Uani 1 1 d . . . . .
H66 H 0.614756 0.553757 0.767582 0.104 Uiso 1 1 calc R U . . .
C67 C 0.5924(3) 0.4328(6) 0.7429(3) 0.087(2) Uani 1 1 d . . . . .
H67 H 0.610713 0.425671 0.724626 0.105 Uiso 1 1 calc R U . . .
C68 C 0.6103(3) 0.1804(5) 0.6401(3) 0.0777(18) Uani 1 1 d . . . . .
C69 C 0.6477(3) 0.2178(8) 0.6495(3) 0.097(3) Uani 1 1 d . . . . .
H69 H 0.656285 0.253779 0.674817 0.116 Uiso 1 1 calc R U . . .
C70 C 0.6736(3) 0.2034(8) 0.6220(3) 0.095(2) Uani 1 1 d . . . . .
H70 H 0.699296 0.232389 0.628649 0.114 Uiso 1 1 calc R U . . .
C71 C 0.6272(4) 0.1106(8) 0.5786(4) 0.118(4) Uani 1 1 d . . . . .
H71 H 0.620014 0.071256 0.554207 0.142 Uiso 1 1 calc R U . . .
C72 C 0.5989(4) 0.1226(8) 0.6035(4) 0.110(3) Uani 1 1 d . . . . .
H72 H 0.573223 0.093450 0.596371 0.132 Uiso 1 1 calc R U . . .
C34 C 0.0377(2) 0.0200(5) 0.2967(2) 0.0699(17) Uani 1 1 d . . . . .
H34 H 0.018610 0.008538 0.313760 0.084 Uiso 1 1 calc R U . . .
C101 C 0.0501(5) 0.4637(13) 0.4491(6) 0.116(7) Uani 0.5 1 d D U P . .
C102 C 0.0810(5) 0.4934(15) 0.4308(5) 0.126(9) Uani 0.5 1 d D U P . .
H102 H 0.103427 0.455475 0.429298 0.151 Uiso 0.5 1 calc R U P . .
C103 C 0.0768(8) 0.5821(15) 0.4150(7) 0.147(11) Uani 0.5 1 d D U P . .
H103 H 0.096833 0.606679 0.401659 0.177 Uiso 0.5 1 calc R U P . .
C104 C 0.0444(9) 0.6358(16) 0.4179(8) 0.158(12) Uani 0.5 1 d D U P . .
H104 H 0.043979 0.699108 0.409731 0.190 Uiso 0.5 1 calc R U P . .
C105 C 0.0126(8) 0.6000(15) 0.4323(7) 0.151(11) Uani 0.5 1 d D U P . .
H105 H -0.010688 0.636531 0.432118 0.182 Uiso 0.5 1 calc R U P . .
C106 C 0.0148(6) 0.5108(15) 0.4470(8) 0.123(7) Uani 0.5 1 d D U P . .
H106 H -0.007381 0.482494 0.455499 0.148 Uiso 0.5 1 calc R U P . .
C107 C 0.0512(5) 0.3667(14) 0.4666(6) 0.100(5) Uani 0.5 1 d D U P . .
H107 H 0.028863 0.349562 0.480866 0.119 Uiso 0.5 1 calc R U P . .
O108 O 0.0908(5) 0.3413(13) 0.4888(5) 0.134(6) Uani 0.5 1 d D U P . .
C109 C 0.0681(7) 0.2964(14) 0.4489(6) 0.115(6) Uani 0.5 1 d D U P . .
H109 H 0.077288 0.311841 0.422029 0.138 Uiso 0.5 1 calc R U P . .
C110 C 0.0580(8) 0.1935(13) 0.4546(6) 0.122(7) Uani 0.5 1 d D U P . .
C111 C 0.0365(10) 0.1467(14) 0.4188(7) 0.141(9) Uani 0.5 1 d D U P . .
H111 H 0.029629 0.175064 0.391252 0.169 Uiso 0.5 1 calc R U P . .
C112 C 0.0259(13) 0.0580(17) 0.4252(9) 0.170(12) Uani 0.5 1 d D U P . .
H112 H 0.008243 0.026113 0.402414 0.204 Uiso 0.5 1 calc R U P . .
C113 C 0.0397(12) 0.014(2) 0.4633(9) 0.173(12) Uani 0.5 1 d D U P . .
H113 H 0.033222 -0.049601 0.466529 0.208 Uiso 0.5 1 calc R U P . .
C114 C 0.0633(12) 0.0614(17) 0.4969(8) 0.165(11) Uani 0.5 1 d D U P . .
H114 H 0.077042 0.029179 0.521921 0.198 Uiso 0.5 1 calc R U P . .
C115 C 0.0668(12) 0.1545(15) 0.4946(7) 0.150(10) Uani 0.5 1 d D U P . .
H115 H 0.075153 0.191242 0.519708 0.181 Uiso 0.5 1 calc R U P . .
C201 C -0.1108(8) 0.303(3) 0.3390(9) 0.174(13) Uani 0.439(10) 1 d D U P D 2
C202 C -0.1039(10) 0.272(3) 0.3006(8) 0.152(14) Uani 0.439(10) 1 d D U P D 2
H202 H -0.118813 0.296229 0.273973 0.183 Uiso 0.439(10) 1 calc R U P D 2
C203 C -0.0751(11) 0.206(3) 0.3017(9) 0.165(14) Uani 0.439(10) 1 d D U P D 2
H203 H -0.070263 0.183391 0.275235 0.198 Uiso 0.439(10) 1 calc R U P D 2
C204 C -0.0529(13) 0.170(4) 0.3392(9) 0.203(17) Uani 0.439(10) 1 d D U P D 2
H204 H -0.032087 0.125887 0.339383 0.244 Uiso 0.439(10) 1 calc R U P D 2
C205 C -0.0623(15) 0.200(4) 0.3768(9) 0.232(19) Uani 0.439(10) 1 d D U P D 2
H205 H -0.049028 0.171949 0.403096 0.279 Uiso 0.439(10) 1 calc R U P D 2
C206 C -0.0898(13) 0.270(4) 0.3784(8) 0.211(17) Uani 0.439(10) 1 d D U P D 2
H206 H -0.094130 0.293472 0.404881 0.253 Uiso 0.439(10) 1 calc R U P D 2
C207 C -0.1453(9) 0.371(3) 0.3396(8) 0.171(12) Uani 0.439(10) 1 d D U P D 2
H207 H -0.149127 0.423810 0.318991 0.205 Uiso 0.439(10) 1 calc R U P D 2
O208 O -0.1462(7) 0.390(2) 0.3834(7) 0.162(9) Uani 0.439(10) 1 d D U P D 2
C209 C -0.1782(8) 0.340(3) 0.3531(10) 0.172(12) Uani 0.439(10) 1 d D U P D 2
H209 H -0.179746 0.271396 0.357602 0.206 Uiso 0.439(10) 1 calc R U P D 2
C210 C -0.2194(8) 0.394(3) 0.3422(13) 0.189(15) Uani 0.439(10) 1 d D U P D 2
C211 C -0.2555(10) 0.345(3) 0.3379(13) 0.23(2) Uani 0.439(10) 1 d D U P D 2
H211 H -0.255424 0.280037 0.342152 0.280 Uiso 0.439(10) 1 calc R U P D 2
C212 C -0.2909(10) 0.393(4) 0.3276(14) 0.21(2) Uani 0.439(10) 1 d D U P D 2
H212 H -0.315860 0.360988 0.322774 0.258 Uiso 0.439(10) 1 calc R U P D 2
C213 C -0.2909(12) 0.488(4) 0.3241(15) 0.22(2) Uani 0.439(10) 1 d D U P D 2
H213 H -0.315300 0.521792 0.320169 0.268 Uiso 0.439(10) 1 calc R U P D 2
C214 C -0.2546(14) 0.532(3) 0.3264(19) 0.26(2) Uani 0.439(10) 1 d D U P D 2
H214 H -0.254960 0.596509 0.320402 0.308 Uiso 0.439(10) 1 calc R U P D 2
C215 C -0.2177(12) 0.488(3) 0.3369(15) 0.211(19) Uani 0.439(10) 1 d D U P D 2
H215 H -0.192870 0.520344 0.340319 0.254 Uiso 0.439(10) 1 calc R U P D 2
C301 C 0.1019(7) -0.1075(15) 0.5742(7) 0.154(11) Uani 0.4 1 d D U P . .
C302 C 0.1129(8) -0.1484(14) 0.5401(7) 0.126(10) Uani 0.4 1 d D U P . .
H302 H 0.138935 -0.140809 0.534401 0.152 Uiso 0.4 1 calc R U P . .
C303 C 0.0836(9) -0.201(2) 0.5147(9) 0.164(13) Uani 0.4 1 d D U P . .
H303 H 0.089339 -0.230878 0.490130 0.197 Uiso 0.4 1 calc R U P . .
C304 C 0.0465(9) -0.212(2) 0.5235(10) 0.167(13) Uani 0.4 1 d D U P . .
H304 H 0.027007 -0.250607 0.505408 0.200 Uiso 0.4 1 calc R U P . .
C305 C 0.0369(8) -0.169(2) 0.5581(10) 0.155(13) Uani 0.4 1 d D U P . .
H305 H 0.010696 -0.175977 0.563672 0.186 Uiso 0.4 1 calc R U P . .
C306 C 0.0654(6) -0.1163(16) 0.5846(7) 0.118(10) Uani 0.4 1 d D U P . .
H306 H 0.059965 -0.086734 0.609255 0.142 Uiso 0.4 1 calc R U P . .
C307 C 0.1311(7) -0.0415(17) 0.6011(8) 0.129(9) Uani 0.4 1 d D U P . .
H307 H 0.121133 -0.010331 0.624726 0.155 Uiso 0.4 1 calc R U P . .
O308 O 0.1505(9) 0.018(2) 0.5759(9) 0.192(12) Uani 0.4 1 d D U P . .
C309 C 0.1713(9) -0.050(2) 0.6080(11) 0.176(14) Uani 0.4 1 d D U P . .
H309 H 0.181407 -0.107567 0.596123 0.211 Uiso 0.4 1 calc R U P . .
C310 C 0.2008(8) -0.003(2) 0.6456(9) 0.218(17) Uani 0.4 1 d D U P . .
C311 C 0.2372(10) -0.047(3) 0.6625(13) 0.25(2) Uani 0.4 1 d D U P . .
H311 H 0.243658 -0.105332 0.652397 0.295 Uiso 0.4 1 calc R U P . .
C312 C 0.2630(13) 0.000(4) 0.6944(14) 0.24(2) Uani 0.4 1 d D U P . .
H312 H 0.287554 -0.029083 0.708346 0.282 Uiso 0.4 1 calc R U P . .
C313 C 0.2546(15) 0.085(4) 0.7069(14) 0.24(2) Uani 0.4 1 d D U P . .
H313 H 0.275229 0.122094 0.724221 0.285 Uiso 0.4 1 calc R U P . .
C314 C 0.2159(16) 0.119(3) 0.6943(15) 0.25(2) Uani 0.4 1 d D U P . .
H314 H 0.208296 0.173389 0.707393 0.296 Uiso 0.4 1 calc R U P . .
C315 C 0.1887(13) 0.075(3) 0.6633(12) 0.219(19) Uani 0.4 1 d D U P . .
H315 H 0.161910 0.097599 0.654073 0.262 Uiso 0.4 1 calc R U P . .
C401 C -0.2444(7) 0.826(2) 0.2211(9) 0.200(13) Uani 0.561(10) 1 d D U P D 1
C402 C -0.2070(7) 0.812(2) 0.2133(9) 0.188(14) Uani 0.561(10) 1 d D U P D 1
H402 H -0.190519 0.762313 0.226250 0.226 Uiso 0.561(10) 1 calc R U P D 1
C403 C -0.1939(7) 0.872(3) 0.1868(10) 0.191(14) Uani 0.561(10) 1 d D U P D 1
H403 H -0.168464 0.861461 0.179982 0.229 Uiso 0.561(10) 1 calc R U P D 1
C404 C -0.2159(8) 0.948(3) 0.1693(10) 0.211(16) Uani 0.561(10) 1 d D U P D 1
H404 H -0.206448 0.989334 0.150596 0.253 Uiso 0.561(10) 1 calc R U P D 1
C405 C -0.2518(9) 0.960(2) 0.1802(10) 0.217(15) Uani 0.561(10) 1 d D U P D 1
H405 H -0.265910 1.016469 0.172158 0.260 Uiso 0.561(10) 1 calc R U P D 1
C406 C -0.2691(6) 0.896(2) 0.2021(10) 0.195(14) Uani 0.561(10) 1 d D U P D 1
H406 H -0.296588 0.899373 0.203953 0.234 Uiso 0.561(10) 1 calc R U P D 1
C407 C -0.2608(8) 0.769(3) 0.2539(11) 0.212(14) Uani 0.561(10) 1 d D U P D 1
H407 H -0.290145 0.773611 0.253874 0.255 Uiso 0.561(10) 1 calc R U P D 1
O408 O -0.2315(8) 0.775(3) 0.2941(11) 0.246(14) Uani 0.561(10) 1 d D U P D 1
C409 C -0.2405(11) 0.689(2) 0.2669(14) 0.254(16) Uani 0.561(10) 1 d D U P D 1
H409 H -0.219953 0.667254 0.251160 0.305 Uiso 0.561(10) 1 calc R U P D 1
C410 C -0.2632(9) 0.615(2) 0.2894(10) 0.31(2) Uani 0.561(10) 1 d D U P D 1
C411 C -0.2953(9) 0.639(2) 0.3069(15) 0.26(2) Uani 0.561(10) 1 d D U P D 1
H411 H -0.306855 0.699544 0.303261 0.311 Uiso 0.561(10) 1 calc R U P D 1
C412 C -0.3096(11) 0.573(3) 0.3297(15) 0.27(2) Uani 0.561(10) 1 d D U P D 1
H412 H -0.326563 0.590087 0.348262 0.322 Uiso 0.561(10) 1 calc R U P D 1
C413 C -0.3001(16) 0.481(3) 0.326(2) 0.33(3) Uani 0.561(10) 1 d D U P D 1
H413 H -0.314847 0.433535 0.336976 0.391 Uiso 0.561(10) 1 calc R U P D 1
C414 C -0.2688(18) 0.459(3) 0.308(2) 0.36(3) Uani 0.561(10) 1 d D U P D 1
H414 H -0.261451 0.395746 0.305885 0.429 Uiso 0.561(10) 1 calc R U P D 1
C415 C -0.2477(15) 0.526(3) 0.291(2) 0.32(2) Uani 0.561(10) 1 d D U P D 1
H415 H -0.223704 0.512569 0.282196 0.388 Uiso 0.561(10) 1 calc R U P D 1
C501 C -0.052(3) 0.333(6) 0.379(2) 0.26(4) Uani 0.3 1 d D U P E 1
H50A H -0.031537 0.298535 0.399191 0.389 Uiso 0.3 1 calc R U P E 1
H50B H -0.038865 0.385292 0.367176 0.389 Uiso 0.3 1 calc R U P E 1
H50C H -0.072342 0.357333 0.393042 0.389 Uiso 0.3 1 calc R U P E 1
C502 C -0.0722(18) 0.269(5) 0.3412(17) 0.28(3) Uani 0.3 1 d D U P E 1
C503 C -0.093(3) 0.193(6) 0.363(3) 0.31(5) Uani 0.3 1 d D U P E 1
H50D H -0.072320 0.160563 0.384752 0.461 Uiso 0.3 1 calc R U P E 1
H50E H -0.112564 0.221690 0.377333 0.461 Uiso 0.3 1 calc R U P E 1
H50F H -0.106547 0.148746 0.341537 0.461 Uiso 0.3 1 calc R U P E 1
C504 C -0.041(2) 0.219(6) 0.321(3) 0.21(3) Uani 0.3 1 d D U P E 1
H50G H -0.021232 0.187537 0.343650 0.322 Uiso 0.3 1 calc R U P E 1
H50H H -0.055005 0.172411 0.300330 0.322 Uiso 0.3 1 calc R U P E 1
H50I H -0.027429 0.263370 0.306160 0.322 Uiso 0.3 1 calc R U P E 1
C505 C -0.105(2) 0.282(5) 0.2671(18) 0.21(3) Uani 0.3 1 d D U P E 1
H50J H -0.126166 0.316838 0.247095 0.315 Uiso 0.3 1 calc R U P E 1
H50K H -0.079215 0.290677 0.259045 0.315 Uiso 0.3 1 calc R U P E 1
H50L H -0.112160 0.216379 0.265810 0.315 Uiso 0.3 1 calc R U P E 1
O506 O -0.1022(17) 0.316(5) 0.3100(19) 0.26(3) Uani 0.3 1 d D U P E 1

loop_
_atom_site_aniso_label
_atom_site_aniso_U_11
_atom_site_aniso_U_22
_atom_site_aniso_U_33
_atom_site_aniso_U_23
_atom_site_aniso_U_13
_atom_site_aniso_U_12
Zn2A 0.1065(18) 0.0270(7) 0.0816(13) -0.0011(7) 0.0102(13) -0.0020(8)
Cl3A 0.213(7) 0.0443(18) 0.085(2) -0.0191(16) 0.025(3) -0.042(3)
Cl4A 0.114(3) 0.0389(15) 0.156(4) 0.032(2) 0.049(3) 0.0273(17)
Zn2B 0.104(3) 0.0324(12) 0.113(3) 0.0014(14) 0.029(3) -0.0035(14)
Cl3B 0.174(8) 0.052(3) 0.112(5) -0.025(3) 0.045(5) -0.035(4)
Cl4B 0.134(6) 0.047(3) 0.174(8) 0.029(4) 0.060(6) 0.020(3)
Zn6A 0.0967(12) 0.0248(5) 0.1110(10) -0.0009(5) 0.0203(9) -0.0022(5)
Cl1C 0.0983(17) 0.0412(10) 0.180(3) -0.0279(14) 0.0351(19) -0.0229(11)
Cl2C 0.176(4) 0.0439(12) 0.1060(18) 0.0218(12) 0.028(2) 0.0360(17)
Zn6B 0.081(9) 0.031(4) 0.166(13) -0.001(6) 0.021(9) 0.000(5)
Cl1D 0.090(13) 0.041(9) 0.17(2) -0.034(11) 0.011(14) -0.023(9)
Cl2D 0.15(2) 0.048(11) 0.15(2) 0.045(12) 0.03(2) 0.019(13)
Zn1A 0.150(5) 0.0302(15) 0.085(3) -0.0078(15) -0.074(3) 0.006(3)
Cl2A 0.281(18) 0.043(3) 0.098(5) -0.014(3) -0.014(7) -0.040(6)
Cl1A 0.126(8) 0.103(8) 0.157(7) -0.021(5) -0.067(6) 0.059(7)
Zn1B 0.075(3) 0.036(2) 0.055(2) -0.0085(13) -0.030(2) 0.0136(13)
Cl2B 0.151(7) 0.027(3) 0.093(6) 0.001(3) -0.042(5) -0.021(3)
Cl1B 0.093(4) 0.085(5) 0.089(4) -0.016(3) -0.010(3) 0.029(4)
N1 0.092(4) 0.030(2) 0.066(3) -0.010(2) -0.035(3) 0.010(2)
C1 0.074(3) 0.029(3) 0.062(3) -0.002(2) -0.026(3) 0.007(2)
N2 0.069(3) 0.029(2) 0.069(3) -0.006(2) -0.016(2) 0.0028(19)
C2 0.089(4) 0.027(3) 0.059(3) 0.001(2) -0.030(3) -0.002(3)
Zn3 0.0785(5) 0.0453(5) 0.0710(5) -0.0093(4) -0.0364(4) 0.0173(4)
N3 0.076(3) 0.029(2) 0.062(3) -0.0017(19) -0.024(2) 0.007(2)
C3 0.102(4) 0.029(3) 0.061(3) -0.001(2) -0.037(3) 0.003(3)
Zn4 0.1002(6) 0.0394(5) 0.0678(5) 0.0053(4) -0.0380(4) -0.0120(4)
N4 0.074(3) 0.034(2) 0.067(3) 0.005(2) -0.021(2) 0.004(2)
C4 0.110(5) 0.030(3) 0.089(4) -0.005(3) -0.058(4) 0.007(3)
Cl7 0.1276(19) 0.137(3) 0.1013(15) -0.0219(16) -0.0104(13) -0.073(2)
N7 0.150(8) 0.048(4) 0.129(6) 0.004(4) 0.065(6) 0.005(4)
C7 0.075(3) 0.030(3) 0.073(4) 0.002(3) -0.006(3) 0.004(2)
N6 0.163(8) 0.024(3) 0.156(8) 0.011(4) 0.071(7) 0.019(4)
C6 0.065(3) 0.028(2) 0.060(3) -0.004(2) -0.019(2) 0.008(2)
Cl6 0.0924(12) 0.120(2) 0.0788(10) -0.0290(12) -0.0172(9) 0.0215(13)
Zn5 0.0641(4) 0.0396(4) 0.0808(5) 0.0053(4) -0.0322(4) -0.0038(3)
N5 0.079(3) 0.036(3) 0.066(3) -0.003(2) -0.031(2) 0.013(2)
C5 0.099(5) 0.028(3) 0.094(5) -0.004(3) -0.050(4) 0.009(3)
Cl5 0.1235(16) 0.0361(8) 0.1204(16) 0.0042(9) -0.0639(13) 0.0060(9)
Cl9 0.0911(11) 0.0355(7) 0.1072(13) -0.0019(8) -0.0376(9) 0.0011(7)
N9 0.064(3) 0.043(3) 0.065(3) 0.005(2) -0.021(2) 0.007(2)
C9 0.081(4) 0.034(3) 0.056(3) -0.002(2) -0.022(3) 0.008(3)
Cl8 0.1385(19) 0.0371(9) 0.1142(15) -0.0007(9) -0.0447(14) 0.0142(10)
N8 0.067(3) 0.058(3) 0.079(3) 0.012(3) -0.013(3) 0.008(3)
C8 0.077(3) 0.034(3) 0.056(3) 0.000(2) -0.013(3) 0.011(2)
Cl10 0.0749(9) 0.121(2) 0.0958(12) 0.0202(13) -0.0077(9) 0.0062(12)
N10 0.074(3) 0.045(3) 0.070(3) 0.006(2) -0.015(3) 0.008(2)
C10 0.089(4) 0.036(3) 0.074(4) 0.001(3) -0.040(3) 0.010(3)
N11 0.070(3) 0.049(3) 0.067(3) 0.002(2) -0.021(3) 0.010(2)
C11 0.088(4) 0.035(3) 0.078(4) -0.006(3) -0.043(3) 0.014(3)
C13 0.101(5) 0.032(3) 0.077(4) -0.002(3) -0.037(4) 0.014(3)
N13 0.081(3) 0.031(2) 0.067(3) 0.010(2) -0.030(2) -0.010(2)
N12 0.091(4) 0.045(3) 0.062(3) 0.011(2) -0.020(3) 0.008(3)
C12 0.103(5) 0.037(3) 0.075(4) -0.001(3) -0.042(4) 0.027(3)
N14 0.063(2) 0.028(2) 0.066(3) 0.0003(19) -0.022(2) -0.0009(19)
C14 0.085(4) 0.025(3) 0.088(4) 0.005(3) 0.008(3) 0.002(3)
C15 0.118(6) 0.037(4) 0.111(6) -0.005(4) -0.009(5) -0.012(4)
N15 0.060(2) 0.027(2) 0.072(3) -0.0005(19) -0.015(2) 0.0008(18)
C16 0.146(9) 0.034(4) 0.132(8) -0.007(4) 0.018(7) -0.019(5)
N16 0.072(3) 0.027(2) 0.077(3) -0.004(2) -0.024(2) -0.003(2)
N17 0.089(4) 0.030(3) 0.097(4) -0.002(2) 0.009(3) -0.004(2)
C17 0.139(8) 0.027(4) 0.159(10) 0.015(5) 0.033(8) 0.014(5)
C18 0.113(6) 0.038(4) 0.113(6) 0.020(4) 0.003(5) 0.015(4)
N18 0.069(3) 0.036(3) 0.087(4) 0.001(2) -0.032(3) -0.008(2)
C19 0.105(6) 0.069(5) 0.088(5) 0.013(4) 0.007(4) 0.019(4)
N19 0.064(3) 0.041(3) 0.067(3) -0.007(2) -0.030(2) -0.001(2)
N21 0.067(3) 0.039(3) 0.057(2) -0.004(2) -0.022(2) -0.005(2)
C21 0.155(11) 0.071(7) 0.193(13) 0.040(8) 0.067(11) 0.048(7)
C20 0.110(7) 0.096(8) 0.155(9) 0.057(7) 0.055(7) 0.043(6)
N20 0.077(3) 0.044(3) 0.068(3) -0.008(2) -0.010(2) -0.016(2)
C22 0.175(14) 0.140(13) 0.104(7) 0.038(8) 0.027(8) -0.001(11)
N22 0.079(3) 0.043(3) 0.072(3) -0.002(2) -0.024(3) -0.012(2)
C25 0.070(3) 0.048(3) 0.066(3) 0.007(3) -0.021(3) 0.007(3)
C24 0.073(4) 0.063(4) 0.074(4) 0.009(3) -0.014(3) 0.006(3)
N24 0.097(4) 0.051(4) 0.119(5) -0.003(3) 0.019(4) -0.009(3)
C23 0.130(9) 0.146(12) 0.102(7) 0.044(8) 0.021(6) 0.015(8)
N23 0.109(4) 0.041(3) 0.064(3) 0.000(2) -0.043(3) -0.001(3)
C27 0.066(3) 0.046(3) 0.070(3) 0.000(3) -0.023(3) 0.007(3)
C26 0.068(3) 0.044(3) 0.061(3) 0.005(3) -0.025(3) 0.006(3)
C28 0.097(6) 0.087(7) 0.128(7) 0.050(6) 0.020(5) 0.037(5)
C29 0.115(7) 0.067(5) 0.110(6) 0.038(5) 0.003(6) 0.035(5)
C30 0.079(4) 0.049(4) 0.068(3) 0.008(3) -0.015(3) 0.014(3)
C31 0.082(4) 0.046(3) 0.057(3) 0.008(3) -0.022(3) 0.011(3)
C32 0.071(3) 0.040(3) 0.066(3) 0.002(3) -0.025(3) 0.007(3)
C33 0.054(3) 0.048(3) 0.090(4) 0.008(3) -0.027(3) -0.003(3)
C35 0.126(7) 0.072(6) 0.093(5) 0.026(5) 0.005(5) 0.052(5)
C36 0.129(7) 0.075(6) 0.089(5) 0.028(5) 0.014(5) 0.048(6)
C37 0.066(3) 0.030(3) 0.064(3) 0.005(2) -0.017(2) -0.003(2)
C38 0.079(3) 0.029(3) 0.064(3) 0.008(2) -0.029(3) 0.002(2)
C39 0.091(4) 0.025(3) 0.064(3) 0.009(2) -0.024(3) -0.006(3)
C40 0.111(5) 0.030(3) 0.090(4) 0.012(3) -0.054(4) -0.001(3)
C41 0.103(5) 0.025(3) 0.095(5) 0.009(3) -0.054(4) -0.006(3)
C42 0.064(3) 0.028(2) 0.062(3) 0.002(2) -0.011(2) 0.000(2)
C43 0.061(3) 0.025(2) 0.071(3) 0.002(2) -0.013(2) -0.003(2)
C44 0.068(3) 0.028(3) 0.065(3) 0.000(2) -0.019(2) -0.001(2)
C45 0.071(3) 0.028(3) 0.075(4) 0.006(2) -0.008(3) -0.003(2)
C46 0.106(5) 0.028(3) 0.098(5) -0.007(3) -0.032(4) 0.004(3)
C47 0.114(6) 0.040(4) 0.095(5) 0.010(4) -0.025(4) 0.012(4)
C48 0.091(5) 0.031(3) 0.114(6) -0.009(3) -0.029(4) -0.007(3)
C49 0.090(4) 0.029(3) 0.129(7) -0.002(4) -0.029(4) -0.003(3)
C50 0.070(3) 0.028(3) 0.079(4) -0.004(3) -0.036(3) -0.003(2)
C51 0.090(4) 0.026(3) 0.097(5) -0.003(3) -0.048(4) -0.005(3)
C52 0.088(4) 0.033(3) 0.094(5) -0.003(3) -0.052(4) -0.005(3)
C53 0.072(3) 0.030(3) 0.098(5) -0.007(3) -0.037(3) -0.002(3)
C54 0.071(3) 0.027(3) 0.090(4) -0.007(3) -0.030(3) -0.001(2)
C55 0.066(3) 0.038(3) 0.058(3) -0.006(2) -0.027(2) -0.002(2)
C56 0.083(4) 0.044(3) 0.074(4) -0.012(3) -0.020(3) -0.010(3)
C57 0.074(4) 0.045(3) 0.078(4) -0.011(3) -0.020(3) -0.006(3)
C58 0.063(3) 0.053(4) 0.078(4) -0.013(3) -0.021(3) -0.006(3)
C59 0.062(3) 0.043(3) 0.075(4) -0.013(3) -0.021(3) 0.000(3)
C60 0.065(3) 0.041(3) 0.056(3) -0.005(2) -0.024(2) -0.002(2)
C61 0.081(4) 0.042(3) 0.073(4) -0.006(3) -0.011(3) -0.009(3)
C62 0.071(3) 0.039(3) 0.057(3) 0.000(2) -0.017(3) -0.003(3)
C63 0.083(4) 0.040(3) 0.052(3) 0.003(2) -0.027(3) -0.007(3)
C64 0.073(3) 0.044(3) 0.083(4) -0.011(3) -0.033(3) 0.008(3)
C65 0.086(4) 0.045(3) 0.076(4) -0.008(3) -0.034(3) 0.011(3)
C66 0.124(6) 0.045(4) 0.080(4) -0.006(3) -0.002(5) -0.022(4)
C67 0.121(6) 0.054(4) 0.077(4) -0.003(3) 0.001(4) -0.031(4)
C68 0.089(4) 0.046(4) 0.091(5) -0.003(3) 0.004(4) -0.014(3)
C69 0.112(6) 0.077(6) 0.092(5) -0.019(5) 0.002(5) -0.016(5)
C70 0.079(4) 0.077(6) 0.119(6) -0.019(5) 0.002(5) -0.013(4)
C71 0.150(9) 0.081(7) 0.126(8) -0.050(6) 0.037(7) -0.042(7)
C72 0.123(7) 0.084(7) 0.128(7) -0.037(6) 0.039(6) -0.043(6)
C34 0.060(3) 0.050(4) 0.080(4) 0.008(3) -0.027(3) -0.008(3)
C101 0.151(17) 0.094(14) 0.085(10) 0.031(10) -0.010(11) -0.005(13)
C102 0.138(15) 0.16(2) 0.054(7) 0.028(10) -0.033(9) -0.057(15)
C103 0.18(2) 0.12(2) 0.101(13) 0.013(14) -0.058(15) -0.064(17)
C104 0.25(3) 0.082(15) 0.101(14) 0.003(12) -0.052(19) -0.043(19)
C105 0.22(3) 0.113(19) 0.090(12) -0.025(13) -0.037(15) 0.00(2)
C106 0.114(14) 0.123(18) 0.116(14) 0.006(14) -0.008(12) 0.025(14)
C107 0.100(10) 0.100(13) 0.092(10) 0.017(10) 0.007(8) 0.008(10)
O108 0.128(11) 0.131(14) 0.115(10) 0.021(10) -0.034(8) 0.003(11)
C109 0.113(13) 0.093(14) 0.127(14) 0.036(12) 0.003(11) 0.012(11)
C110 0.161(18) 0.071(11) 0.134(15) 0.006(11) 0.031(14) -0.004(13)
C111 0.19(2) 0.082(14) 0.126(16) 0.013(13) -0.021(16) -0.027(15)
C112 0.24(3) 0.087(16) 0.16(2) 0.017(16) 0.00(2) -0.064(19)
C113 0.25(3) 0.091(17) 0.18(2) -0.003(18) 0.06(3) -0.02(2)
C114 0.25(3) 0.107(19) 0.126(17) 0.025(16) 0.01(2) 0.00(2)
C115 0.23(3) 0.093(16) 0.110(14) 0.002(13) 0.000(17) -0.003(19)
C201 0.128(19) 0.26(4) 0.15(2) -0.02(2) 0.068(18) -0.03(2)
C202 0.18(3) 0.18(3) 0.096(16) -0.01(2) 0.013(19) -0.03(3)
C203 0.21(3) 0.18(3) 0.114(18) -0.07(2) 0.05(2) -0.05(3)
C204 0.21(3) 0.29(5) 0.12(2) -0.05(3) 0.07(2) 0.00(3)
C205 0.19(3) 0.37(5) 0.15(2) -0.05(3) 0.04(3) 0.02(4)
C206 0.19(3) 0.34(5) 0.102(17) -0.05(3) 0.02(2) 0.03(3)
C207 0.16(2) 0.23(3) 0.113(17) -0.04(2) 0.012(17) -0.02(2)
O208 0.162(18) 0.18(2) 0.146(16) -0.042(16) 0.033(14) -0.047(17)
C209 0.127(19) 0.26(3) 0.122(18) -0.03(2) 0.013(16) -0.04(2)
C210 0.15(2) 0.22(4) 0.19(3) -0.06(3) 0.02(2) -0.03(3)
C211 0.16(3) 0.27(5) 0.24(3) -0.11(3) -0.03(3) -0.03(3)
C212 0.14(2) 0.29(5) 0.20(3) -0.07(4) 0.00(2) -0.05(4)
C213 0.13(3) 0.37(6) 0.15(2) -0.02(4) -0.02(2) -0.03(4)
C214 0.21(4) 0.33(5) 0.21(3) -0.04(4) 0.01(4) -0.01(4)
C215 0.17(3) 0.29(5) 0.16(3) -0.02(4) 0.01(3) -0.01(4)
C301 0.22(3) 0.103(18) 0.16(2) 0.075(16) 0.08(2) 0.052(18)
C302 0.19(2) 0.086(15) 0.145(17) 0.054(13) 0.127(18) 0.069(15)
C303 0.24(3) 0.12(2) 0.15(2) 0.012(19) 0.09(2) 0.06(2)
C304 0.20(3) 0.15(3) 0.17(2) 0.05(2) 0.08(2) 0.08(2)
C305 0.17(3) 0.16(3) 0.16(2) 0.04(2) 0.07(2) 0.08(2)
C306 0.141(18) 0.108(17) 0.133(17) 0.086(14) 0.089(15) 0.074(14)
C307 0.17(2) 0.103(17) 0.154(19) 0.044(15) 0.110(17) 0.042(15)
O308 0.22(3) 0.18(2) 0.19(2) 0.04(2) 0.07(2) 0.04(2)
C309 0.17(2) 0.14(2) 0.20(3) 0.05(2) 0.00(2) 0.07(2)
C310 0.22(3) 0.20(3) 0.20(3) 0.05(3) -0.02(2) 0.08(3)
C311 0.25(4) 0.25(4) 0.20(3) 0.10(3) -0.04(3) 0.06(3)
C312 0.29(4) 0.25(4) 0.15(3) 0.06(3) 0.00(3) 0.04(4)
C313 0.30(4) 0.24(4) 0.15(3) 0.05(3) 0.00(3) 0.02(4)
C314 0.27(4) 0.22(4) 0.20(3) 0.05(3) -0.04(3) -0.01(4)
C315 0.28(4) 0.16(3) 0.17(3) 0.07(3) -0.04(3) 0.01(3)
C401 0.125(18) 0.26(3) 0.19(2) 0.00(2) -0.014(17) 0.05(2)
C402 0.117(17) 0.26(4) 0.17(2) 0.00(3) 0.010(17) 0.04(2)
C403 0.104(15) 0.26(4) 0.18(2) 0.00(3) -0.018(16) 0.03(2)
C404 0.16(2) 0.31(4) 0.137(19) 0.03(3) -0.006(18) 0.07(3)
C405 0.16(2) 0.37(4) 0.142(19) 0.02(2) 0.071(17) 0.09(3)
C406 0.079(11) 0.33(4) 0.18(2) 0.00(3) 0.029(13) 0.083(18)
C407 0.120(17) 0.24(3) 0.27(3) -0.04(3) 0.04(2) 0.06(2)
O408 0.142(17) 0.25(3) 0.32(3) -0.05(3) -0.01(2) 0.01(2)
C409 0.125(19) 0.27(4) 0.38(4) -0.06(3) 0.08(2) -0.02(2)
C410 0.23(3) 0.28(4) 0.42(4) -0.14(4) 0.11(3) -0.03(3)
C411 0.12(2) 0.22(4) 0.45(5) -0.19(4) 0.10(3) -0.05(2)
C412 0.13(2) 0.26(4) 0.43(5) -0.19(4) 0.07(3) 0.02(2)
C413 0.16(3) 0.37(5) 0.45(5) -0.14(5) 0.08(4) -0.01(4)
C414 0.24(4) 0.36(6) 0.48(6) -0.15(5) 0.09(4) 0.04(4)
C415 0.22(4) 0.34(5) 0.44(5) -0.10(5) 0.14(4) 0.02(4)
C501 0.30(6) 0.27(6) 0.21(5) 0.07(5) 0.05(5) -0.07(5)
C502 0.28(5) 0.29(5) 0.28(4) 0.07(4) 0.08(4) -0.05(4)
C503 0.31(7) 0.29(7) 0.33(7) 0.06(6) 0.09(5) -0.10(5)
C504 0.24(6) 0.21(6) 0.21(5) 0.02(4) 0.09(4) -0.04(5)
C505 0.24(5) 0.17(5) 0.16(4) 0.05(4) -0.08(4) 0.02(4)
O506 0.28(4) 0.28(5) 0.25(4) 0.11(3) 0.13(3) -0.05(3)

loop_
_atom_type_symbol
_atom_type_description
_atom_type_scat_dispersion_real
_atom_type_scat_dispersion_imag
_atom_type_scat_source
C C 0.0181 0.0091 'International Tables Vol C Tables 4.2.6.8 and 6.1.1.4'
H H 0.0000 0.0000 'International Tables Vol C Tables 4.2.6.8 and 6.1.1.4'
N N 0.0311 0.0180 'International Tables Vol C Tables 4.2.6.8 and 6.1.1.4'
Cl Cl 0.3639 0.7018 'International Tables Vol C Tables 4.2.6.8 and 6.1.1.4'
Zn Zn -1.5491 0.6778 'International Tables Vol C Tables 4.2.6.8 and 6.1.1.4'
O O 0.0492 0.0322 'International Tables Vol C Tables 4.2.6.8 and 6.1.1.4'

loop_
_geom_angle_atom_site_label_1
_geom_angle_atom_site_label_2
_geom_angle_atom_site_label_3
_geom_angle
_geom_angle_site_symmetry_1
_geom_angle_site_symmetry_3
_geom_angle_publ_flag
N6 Zn2A N7 104.3(3) . . ?
N6 Zn2A Cl3A 101.5(4) . . ?
N7 Zn2A Cl3A 104.3(4) . . ?
N6 Zn2A Cl4A 111.5(4) . . ?
N7 Zn2A Cl4A 111.4(4) . . ?
Cl3A Zn2A Cl4A 122.1(3) . . ?
N7 Zn2B Cl4B 97.8(4) . . ?
N7 Zn2B N6 97.4(4) . . ?
Cl4B Zn2B N6 100.5(4) . . ?
N7 Zn2B Cl3B 118.3(4) . . ?
Cl4B Zn2B Cl3B 123.1(4) . . ?
N6 Zn2B Cl3B 115.2(4) . . ?
N24 Zn6A N17 102.1(3) . 3_545 ?
N24 Zn6A Cl1C 107.9(3) . . ?
N17 Zn6A Cl1C 109.2(2) 3_545 . ?
N24 Zn6A Cl2C 108.8(3) . . ?
N17 Zn6A Cl2C 105.2(2) 3_545 . ?
Cl1C Zn6A Cl2C 121.87(16) . . ?
N24 Zn6B Cl2D 126.8(11) . . ?
N24 Zn6B Cl1D 90.9(11) . . ?
Cl2D Zn6B Cl1D 122.2(13) . . ?
N24 Zn6B N17 93.2(7) . 3_545 ?
N1 Zn1A N23 98.8(4) . 3_454 ?
N1 Zn1A Cl1A 108.8(5) . . ?
N23 Zn1A Cl1A 105.7(6) 3_454 . ?
N1 Zn1A Cl2A 110.5(7) . . ?
N23 Zn1A Cl2A 106.7(5) 3_454 . ?
Cl1A Zn1A Cl2A 123.3(7) . . ?
N23 Zn1B N1 97.6(4) 3_454 . ?
N23 Zn1B Cl2B 110.9(6) 3_454 . ?
N1 Zn1B Cl2B 103.0(5) . . ?
N23 Zn1B Cl1B 108.3(5) 3_454 . ?
N1 Zn1B Cl1B 107.7(4) . . ?
Cl2B Zn1B Cl1B 125.5(6) . . ?
C4 N1 C3 118.9(6) . . ?
C4 N1 Zn1A 124.2(5) . . ?
C3 N1 Zn1A 116.9(5) . . ?
C4 N1 Zn1B 120.1(5) . . ?
C3 N1 Zn1B 120.5(5) . . ?
C5 C1 C2 119.7(6) . . ?
C5 C1 C6 119.5(6) . . ?
C2 C1 C6 120.9(5) . . ?
C7 N2 C6 114.6(5) . . ?
C1 C2 C3 118.6(6) . . ?
N5 Zn3 N11 102.2(2) 3_445 . ?
N5 Zn3 Cl6 107.0(2) 3_445 . ?
N11 Zn3 Cl6 105.12(19) . . ?
N5 Zn3 Cl5 105.87(17) 3_445 . ?
N11 Zn3 Cl5 108.0(2) . . ?
Cl6 Zn3 Cl5 126.28(12) . . ?
C6 N3 C8 115.2(5) . . ?
N1 C3 C2 121.8(6) . . ?
N12 Zn4 N13 100.6(2) . . ?
N12 Zn4 Cl7 104.7(2) . . ?
N13 Zn4 Cl7 109.2(2) . . ?
N12 Zn4 Cl8 109.2(2) . . ?
N13 Zn4 Cl8 106.6(2) . . ?
Cl7 Zn4 Cl8 124.11(14) . . ?
C8 N4 C7 115.0(5) . . ?
N1 C4 C5 123.1(6) . . ?
C22 N7 C21 117.7(10) . . ?
C22 N7 Zn2A 125.2(9) . . ?
C21 N7 Zn2A 117.1(9) . . ?
C22 N7 Zn2B 103.7(9) . . ?
C21 N7 Zn2B 137.2(9) . . ?
N2 C7 N4 125.6(6) . . ?
N2 C7 C14 117.8(6) . . ?
N4 C7 C14 116.6(6) . . ?
C17 N6 C16 117.0(8) . . ?
C17 N6 Zn2A 117.2(8) . . ?
C16 N6 Zn2A 125.8(9) . . ?
C17 N6 Zn2B 140.3(8) . . ?
C16 N6 Zn2B 102.7(8) . . ?
N2 C6 N3 125.1(5) . . ?
N2 C6 C1 116.6(5) . . ?
N3 C6 C1 118.4(5) . . ?
N19 Zn5 N18 103.5(2) . . ?
N19 Zn5 Cl9 108.31(18) . . ?
N18 Zn5 Cl9 105.52(19) . . ?
N19 Zn5 Cl10 105.36(19) . . ?
N18 Zn5 Cl10 106.4(2) . . ?
Cl9 Zn5 Cl10 125.76(11) . . ?
C11 N5 C12 117.5(6) . . ?
C11 N5 Zn3 121.2(4) . 3 ?
C12 N5 Zn3 121.2(4) . 3 ?
C1 C5 C4 117.7(6) . . ?
C26 N9 C25 113.6(6) . . ?
C10 C9 C13 118.8(6) . . ?
C10 C9 C8 120.6(5) . . ?
C13 C9 C8 120.6(6) . . ?
C25 N8 C24 113.8(6) . . ?
N4 C8 N3 124.5(6) . . ?
N4 C8 C9 118.0(6) . . ?
N3 C8 C9 117.4(6) . . ?
C26 N10 C24 114.2(6) . . ?
C11 C10 C9 118.7(6) . . ?
C29 N11 C30 118.9(7) . . ?
C29 N11 Zn3 119.8(5) . . ?
C30 N11 Zn3 121.2(6) . . ?
N5 C11 C10 123.4(6) . . ?
C12 C13 C9 118.6(6) . . ?
C39 N13 C40 116.6(5) . . ?
C39 N13 Zn4 121.4(4) . . ?
C40 N13 Zn4 121.9(4) . . ?
C35 N12 C34 118.1(6) . . ?
C35 N12 Zn4 120.6(5) . . ?
C34 N12 Zn4 120.6(6) . . ?
N5 C12 C13 123.0(6) . . ?
C44 N14 C42 114.9(5) . . ?
C15 C14 C18 118.7(7) . . ?
C15 C14 C7 119.5(7) . . ?
C18 C14 C7 121.7(7) . . ?
C14 C15 C16 117.9(10) . . ?
C43 N15 C42 114.8(5) . . ?
N6 C16 C15 123.2(11) . . ?
C43 N16 C44 113.7(5) . . ?
C48 N17 C47 120.6(6) . . ?
C48 N17 Zn6A 120.2(5) . 3_455 ?
C47 N17 Zn6A 119.2(5) . 3_455 ?
C48 N17 Zn6B 144.2(8) . 3_455 ?
C47 N17 Zn6B 95.1(7) . 3_455 ?
Zn6A N17 Zn6B 24.3(5) 3_455 3_455 ?
N6 C17 C18 126.0(11) . . ?
C17 C18 C14 117.1(10) . . ?
C53 N18 C52 117.6(6) . . ?
C53 N18 Zn5 120.4(5) . . ?
C52 N18 Zn5 121.9(4) . . ?
C20 C19 C23 118.5(10) . . ?
C20 C19 C24 121.0(8) . . ?
C23 C19 C24 120.5(9) . . ?
C57 N19 C58 117.5(6) . . ?
C57 N19 Zn5 121.7(4) . . ?
C58 N19 Zn5 120.4(5) . . ?
C60 N21 C62 114.5(6) . . ?
N7 C21 C20 124.4(13) . . ?
C21 C20 C19 119.3(11) . . ?
C60 N20 C61 114.1(6) . . ?
N7 C22 C23 123.8(12) . . ?
C62 N22 C61 114.5(6) . . ?
N8 C25 N9 125.5(6) . . ?
N8 C25 C27 118.2(6) . . ?
N9 C25 C27 116.3(7) . . ?
N10 C24 N8 127.1(8) . . ?
N10 C24 C19 116.2(7) . . ?
N8 C24 C19 116.7(7) . . ?
C70 N24 C71 115.6(8) . . ?
C70 N24 Zn6A 122.3(6) . . ?
C71 N24 Zn6A 122.1(7) . . ?
C70 N24 Zn6B 141.3(8) . . ?
C71 N24 Zn6B 99.3(8) . . ?
C19 C23 C22 116.2(13) . . ?
C66 N23 C65 118.9(7) . . ?
C66 N23 Zn1B 123.7(6) . 3_546 ?
C65 N23 Zn1B 116.9(7) . 3_546 ?
C66 N23 Zn1A 116.6(7) . 3_546 ?
C65 N23 Zn1A 123.6(8) . 3_546 ?
C31 C27 C28 119.0(7) . . ?
C31 C27 C25 121.5(6) . . ?
C28 C27 C25 119.5(8) . . ?
N10 C26 N9 125.7(6) . . ?
N10 C26 C32 119.1(6) . . ?
N9 C26 C32 115.2(6) . . ?
C27 C28 C29 118.2(9) . . ?
N11 C29 C28 121.7(8) . . ?
N11 C30 C31 123.1(8) . . ?
C27 C31 C30 118.6(7) . . ?
C33 C32 C36 118.7(7) . . ?
C33 C32 C26 122.0(6) . . ?
C36 C32 C26 119.3(7) . . ?
C32 C33 C34 120.5(7) . . ?
N12 C35 C36 123.3(8) . . ?
C32 C36 C35 118.2(9) . . ?
C38 C37 C41 117.3(6) . . ?
C38 C37 C42 121.8(5) . . ?
C41 C37 C42 120.9(5) . . ?
C39 C38 C37 119.5(5) . . ?
N13 C39 C38 123.4(5) . . ?
C41 C40 N13 123.1(6) . . ?
C40 C41 C37 119.9(6) . . ?
N14 C42 N15 124.7(6) . . ?
N14 C42 C37 118.5(5) . . ?
N15 C42 C37 116.7(5) . . ?
N15 C43 N16 125.8(5) . . ?
N15 C43 C45 117.3(5) . . ?
N16 C43 C45 116.9(5) . . ?
N14 C44 N16 126.1(6) . . ?
N14 C44 C50 118.3(5) . . ?
N16 C44 C50 115.5(5) . . ?
C46 C45 C49 118.1(6) . . ?
C46 C45 C43 121.6(6) . . ?
C49 C45 C43 120.3(6) . . ?
C45 C46 C47 119.2(7) . . ?
N17 C47 C46 121.5(7) . . ?
N17 C48 C49 122.3(7) . . ?
C45 C49 C48 118.3(7) . . ?
C51 C50 C54 118.5(6) . . ?
C51 C50 C44 120.7(6) . . ?
C54 C50 C44 120.7(5) . . ?
C52 C51 C50 118.8(6) . . ?
N18 C52 C51 123.5(6) . . ?
N18 C53 C54 123.1(6) . . ?
C53 C54 C50 118.4(6) . . ?
C59 C55 C56 118.3(6) . . ?
C59 C55 C60 121.8(6) . . ?
C56 C55 C60 119.9(7) . . ?
C57 C56 C55 118.4(8) . . ?
N19 C57 C56 123.5(7) . . ?
N19 C58 C59 122.2(7) . . ?
C55 C59 C58 120.1(6) . . ?
N21 C60 N20 126.1(6) . . ?
N21 C60 C55 116.5(6) . . ?
N20 C60 C55 117.4(5) . . ?
N20 C61 N22 124.9(7) . . ?
N20 C61 C68 117.9(6) . . ?
N22 C61 C68 117.2(7) . . ?
N22 C62 N21 125.8(6) . . ?
N22 C62 C63 116.0(6) . . ?
N21 C62 C63 118.2(6) . . ?
C67 C63 C64 117.3(7) . . ?
C67 C63 C62 122.4(7) . . ?
C64 C63 C62 120.3(6) . . ?
C65 C64 C63 119.7(8) . . ?
N23 C65 C64 121.2(9) . . ?
N23 C66 C67 122.7(8) . . ?
C66 C67 C63 120.0(9) . . ?
C69 C68 C72 119.0(9) . . ?
C69 C68 C61 121.9(8) . . ?
C72 C68 C61 119.0(7) . . ?
C68 C69 C70 119.9(9) . . ?
N24 C70 C69 123.5(9) . . ?
N24 C71 C72 125.2(9) . . ?
C71 C72 C68 116.8(9) . . ?
N12 C34 C33 121.3(7) . . ?
C106 C101 C102 124.6(15) . . ?
C106 C101 C107 115.4(14) . . ?
C102 C101 C107 119.3(14) . . ?
C103 C102 C101 114.8(16) . . ?
C104 C103 C102 121.6(18) . . ?
C103 C104 C105 121.1(19) . . ?
C106 C105 C104 119.0(18) . . ?
C101 C106 C105 117.8(17) . . ?
C109 C107 O108 64.5(12) . . ?
C109 C107 C101 121.3(15) . . ?
O108 C107 C101 111.5(15) . . ?
C107 O108 C109 55.5(11) . . ?
C107 C109 O108 60.0(12) . . ?
C107 C109 C110 123.1(19) . . ?
O108 C109 C110 114.0(14) . . ?
C115 C110 C111 122.2(18) . . ?
C115 C110 C109 120.0(15) . . ?
C111 C110 C109 117.5(14) . . ?
C112 C111 C110 116.5(19) . . ?
C111 C112 C113 122(2) . . ?
C112 C113 C114 119(2) . . ?
C115 C114 C113 120(2) . . ?
C114 C115 C110 117.3(19) . . ?
C202 C201 C206 123(2) . . ?
C202 C201 C207 120(2) . . ?
C206 C201 C207 117(2) . . ?
C203 C202 C201 118(2) . . ?
C204 C203 C202 123(2) . . ?
C203 C204 C205 117(3) . . ?
C204 C205 C206 124(3) . . ?
C201 C206 C205 116(2) . . ?
C209 C207 O208 63.8(15) . . ?
C209 C207 C201 119(3) . . ?
O208 C207 C201 109(2) . . ?
C207 O208 C209 55.8(14) . . ?
C207 C209 O208 60.5(15) . . ?
C207 C209 C210 121(3) . . ?
O208 C209 C210 113(3) . . ?
C215 C210 C211 123(3) . . ?
C215 C210 C209 117(2) . . ?
C211 C210 C209 120(3) . . ?
C212 C211 C210 118(2) . . ?
C213 C212 C211 121(3) . . ?
C212 C213 C214 119(3) . . ?
C213 C214 C215 123(3) . . ?
C210 C215 C214 115(3) . . ?
C306 C301 C302 125.7(17) . . ?
C306 C301 C307 116.3(16) . . ?
C302 C301 C307 117.9(16) . . ?
C303 C302 C301 115.0(18) . . ?
C304 C303 C302 122(2) . . ?
C303 C304 C305 121(2) . . ?
C306 C305 C304 119(2) . . ?
C301 C306 C305 117.5(19) . . ?
C309 C307 O308 64.5(13) . . ?
C309 C307 C301 123(2) . . ?
O308 C307 C301 112.9(19) . . ?
C307 O308 C309 54.6(12) . . ?
C307 C309 O308 60.9(13) . . ?
C307 C309 C310 123(2) . . ?
O308 C309 C310 111.2(19) . . ?
C315 C310 C311 123(2) . . ?
C315 C310 C309 119.1(18) . . ?
C311 C310 C309 117.6(18) . . ?
C312 C311 C310 116(2) . . ?
C313 C312 C311 122(3) . . ?
C312 C313 C314 119(3) . . ?
C315 C314 C313 120(3) . . ?
C314 C315 C310 118(2) . . ?
C402 C401 C406 122(2) . . ?
C402 C401 C407 123(2) . . ?
C406 C401 C407 114(2) . . ?
C403 C402 C401 118(2) . . ?
C402 C403 C404 123(2) . . ?
C405 C404 C403 116(3) . . ?
C404 C405 C406 124(2) . . ?
C401 C406 C405 115.8(18) . . ?
C409 C407 O408 64.8(16) . . ?
C409 C407 C401 115(2) . . ?
O408 C407 C401 107(2) . . ?
C407 O408 C409 55.2(14) . . ?
C407 C409 O408 60.0(16) . . ?
C407 C409 C410 117(2) . . ?
O408 C409 C410 111(2) . . ?
C411 C410 C415 123(3) . . ?
C411 C410 C409 121(3) . . ?
C415 C410 C409 116(3) . . ?
C412 C411 C410 116(2) . . ?
C411 C412 C413 122(3) . . ?
C414 C413 C412 118(3) . . ?
C413 C414 C415 121(3) . . ?
C410 C415 C414 117(3) . . ?
O506 C502 C504 113(3) . . ?
O506 C502 C501 112(4) . . ?
C504 C502 C501 112(4) . . ?
O506 C502 C503 109(4) . . ?
C504 C502 C503 106(3) . . ?
C501 C502 C503 104(3) . . ?
C502 O506 C505 113(4) . . ?

loop_
_geom_bond_atom_site_label_1
_geom_bond_atom_site_label_2
_geom_bond_distance
_geom_bond_site_symmetry_2
_geom_bond_publ_flag
Zn2A N6 2.066(7) . ?
Zn2A N7 2.069(8) . ?
Zn2A Cl3A 2.187(5) . ?
Zn2A Cl4A 2.190(5) . ?
Zn2B N7 2.135(9) . ?
Zn2B Cl4B 2.169(9) . ?
Zn2B N6 2.211(10) . ?
Zn2B Cl3B 2.215(12) . ?
Zn6A N24 2.026(8) . ?
Zn6A N17 2.060(6) 3_545 ?
Zn6A Cl1C 2.189(3) . ?
Zn6A Cl2C 2.210(4) . ?
Zn6B N24 2.083(19) . ?
Zn6B Cl2D 2.15(4) . ?
Zn6B Cl1D 2.24(2) . ?
Zn6B N17 2.285(14) 3_545 ?
Zn1A N1 2.023(10) . ?
Zn1A N23 2.099(10) 3_454 ?
Zn1A Cl1A 2.157(16) . ?
Zn1A Cl2A 2.246(19) . ?
Zn1B N23 2.032(9) 3_454 ?
Zn1B N1 2.128(9) . ?
Zn1B Cl2B 2.184(16) . ?
Zn1B Cl1B 2.251(12) . ?
N1 C4 1.306(9) . ?
N1 C3 1.338(8) . ?
C1 C5 1.365(9) . ?
C1 C2 1.382(8) . ?
C1 C6 1.489(8) . ?
N2 C7 1.332(9) . ?
N2 C6 1.335(8) . ?
C2 C3 1.386(8) . ?
Zn3 N5 2.048(5) 3_445 ?
Zn3 N11 2.054(6) . ?
Zn3 Cl6 2.206(3) . ?
Zn3 Cl5 2.215(3) . ?
N3 C6 1.337(8) . ?
N3 C8 1.342(8) . ?
Zn4 N12 2.043(6) . ?
Zn4 N13 2.058(5) . ?
Zn4 Cl7 2.209(3) . ?
Zn4 Cl8 2.210(3) . ?
N4 C8 1.333(8) . ?
N4 C7 1.336(9) . ?
C4 C5 1.405(9) . ?
N7 C22 1.308(19) . ?
N7 C21 1.331(17) . ?
C7 C14 1.501(8) . ?
N6 C17 1.279(17) . ?
N6 C16 1.315(16) . ?
Zn5 N19 2.043(6) . ?
Zn5 N18 2.058(5) . ?
Zn5 Cl9 2.208(2) . ?
Zn5 Cl10 2.209(3) . ?
N5 C11 1.334(8) . ?
N5 C12 1.348(9) . ?
N9 C26 1.350(9) . ?
N9 C25 1.355(9) . ?
C9 C10 1.384(9) . ?
C9 C13 1.391(8) . ?
C9 C8 1.475(9) . ?
N8 C25 1.320(10) . ?
N8 C24 1.333(10) . ?
N10 C26 1.316(10) . ?
N10 C24 1.322(10) . ?
C10 C11 1.380(9) . ?
N11 C29 1.289(13) . ?
N11 C30 1.311(10) . ?
C13 C12 1.382(10) . ?
N13 C39 1.337(8) . ?
N13 C40 1.363(9) . ?
N12 C35 1.315(13) . ?
N12 C34 1.336(10) . ?
N14 C44 1.324(8) . ?
N14 C42 1.329(7) . ?
C14 C15 1.367(12) . ?
C14 C18 1.376(11) . ?
C15 C16 1.385(11) . ?
N15 C43 1.331(8) . ?
N15 C42 1.344(7) . ?
N16 C43 1.333(8) . ?
N16 C44 1.341(8) . ?
N17 C48 1.301(11) . ?
N17 C47 1.302(11) . ?
C17 C18 1.363(12) . ?
N18 C53 1.328(8) . ?
N18 C52 1.331(9) . ?
C19 C20 1.389(14) . ?
C19 C23 1.406(14) . ?
C19 C24 1.505(13) . ?
N19 C57 1.338(11) . ?
N19 C58 1.349(9) . ?
N21 C60 1.323(8) . ?
N21 C62 1.324(9) . ?
C21 C20 1.331(17) . ?
N20 C60 1.326(9) . ?
N20 C61 1.334(9) . ?
C22 C23 1.413(19) . ?
N22 C62 1.319(10) . ?
N22 C61 1.345(9) . ?
C25 C27 1.489(10) . ?
N24 C70 1.349(12) . ?
N24 C71 1.350(14) . ?
N23 C66 1.332(13) . ?
N23 C65 1.350(12) . ?
C27 C31 1.338(11) . ?
C27 C28 1.379(12) . ?
C26 C32 1.500(9) . ?
C28 C29 1.414(13) . ?
C30 C31 1.390(10) . ?
C32 C33 1.351(11) . ?
C32 C36 1.367(11) . ?
C33 C34 1.388(10) . ?
C35 C36 1.398(13) . ?
C37 C38 1.381(8) . ?
C37 C41 1.396(8) . ?
C37 C42 1.482(8) . ?
C38 C39 1.371(8) . ?
C40 C41 1.348(10) . ?
C43 C45 1.474(8) . ?
C44 C50 1.501(8) . ?
C45 C46 1.369(10) . ?
C45 C49 1.391(10) . ?
C46 C47 1.404(10) . ?
C48 C49 1.395(10) . ?
C50 C51 1.378(8) . ?
C50 C54 1.386(9) . ?
C51 C52 1.367(9) . ?
C53 C54 1.379(9) . ?
C55 C59 1.356(10) . ?
C55 C56 1.409(9) . ?
C55 C60 1.500(9) . ?
C56 C57 1.369(11) . ?
C58 C59 1.382(10) . ?
C61 C68 1.481(12) . ?
C62 C63 1.482(9) . ?
C63 C67 1.393(11) . ?
C63 C64 1.394(12) . ?
C64 C65 1.385(10) . ?
C66 C67 1.357(12) . ?
C68 C69 1.351(13) . ?
C68 C72 1.417(13) . ?
C69 C70 1.392(15) . ?
C71 C72 1.389(16) . ?
C101 C106 1.367(10) . ?
C101 C102 1.378(10) . ?
C101 C107 1.51(2) . ?
C102 C103 1.372(11) . ?
C103 C104 1.366(11) . ?
C104 C105 1.369(11) . ?
C105 C106 1.367(11) . ?
C107 C109 1.35(2) . ?
C107 O108 1.421(19) . ?
O108 C109 1.48(2) . ?
C109 C110 1.55(3) . ?
C110 C115 1.364(18) . ?
C110 C111 1.385(18) . ?
C111 C112 1.359(19) . ?
C112 C113 1.36(2) . ?
C113 C114 1.37(2) . ?
C114 C115 1.35(2) . ?
C201 C202 1.38(2) . ?
C201 C206 1.38(2) . ?
C201 C207 1.53(3) . ?
C202 C203 1.37(2) . ?
C203 C204 1.36(2) . ?
C204 C205 1.38(2) . ?
C205 C206 1.38(2) . ?
C207 C209 1.36(3) . ?
C207 O208 1.43(2) . ?
O208 C209 1.47(3) . ?
C209 C210 1.57(3) . ?
C210 C215 1.38(2) . ?
C210 C211 1.39(2) . ?
C211 C212 1.37(2) . ?
C212 C213 1.37(2) . ?
C213 C214 1.38(2) . ?
C214 C215 1.38(2) . ?
C301 C306 1.359(11) . ?
C301 C302 1.362(11) . ?
C301 C307 1.50(3) . ?
C302 C303 1.364(12) . ?
C303 C304 1.365(12) . ?
C304 C305 1.370(12) . ?
C305 C306 1.368(12) . ?
C307 C309 1.34(3) . ?
C307 O308 1.44(2) . ?
O308 C309 1.48(2) . ?
C309 C310 1.54(3) . ?
C310 C315 1.36(2) . ?
C310 C311 1.38(2) . ?
C311 C312 1.36(2) . ?
C312 C313 1.35(2) . ?
C313 C314 1.37(2) . ?
C314 C315 1.35(2) . ?
C401 C402 1.362(19) . ?
C401 C406 1.363(19) . ?
C401 C407 1.53(3) . ?
C402 C403 1.36(2) . ?
C403 C404 1.37(2) . ?
C404 C405 1.36(2) . ?
C405 C406 1.37(2) . ?
C407 C409 1.36(3) . ?
C407 O408 1.44(3) . ?
O408 C409 1.50(3) . ?
C409 C410 1.58(3) . ?
C410 C411 1.38(2) . ?
C410 C415 1.38(2) . ?
C411 C412 1.36(2) . ?
C412 C413 1.38(2) . ?
C413 C414 1.37(2) . ?
C414 C415 1.38(2) . ?
C501 C502 1.55(3) . ?
C502 O506 1.42(3) . ?
C502 C504 1.54(3) . ?
C502 C503 1.56(3) . ?
C505 O506 1.43(3) . ?
